data_4066814
loop_
_publ_author_name
'Neshat, Abdollah'
'Schmidt, Joseph A. R.'

_publ_section_title
;
 Derivatization of Niobium Complexes Bearing Imido and Acetophenone Imine
 Ligands
;
_journal_issue 23
_journal_name_full Organometallics
_journal_page_first 6219
_journal_paper_doi 10.1021/om100657r
_journal_volume 29
_journal_year 2010
_chemical_formula_moiety 'C58 H76 N3 Nb O4 Si'
_chemical_formula_sum 'C58 H76 N3 Nb O4 Si'
_chemical_formula_weight 1000.22
_chemical_name_systematic
; 
 ? 
;
_space_group_IT_number 14
_symmetry_cell_setting monoclinic
_symmetry_Int_Tables_number 14
_symmetry_space_group_name_Hall '-P 2ybc'
_symmetry_space_group_name_H-M 'P 1 21/c 1'
_atom_sites_solution_hydrogens geom
_atom_sites_solution_primary direct
_atom_sites_solution_secondary difmap
_audit_creation_method SHELXL-97
_cell_angle_alpha 90.00
_cell_angle_beta 90.3730(10)
_cell_angle_gamma 90.00
_cell_formula_units_Z 4
_cell_length_a 16.7568(7)
_cell_length_b 15.6990(7)
_cell_length_c 19.9852(8)
_cell_measurement_reflns_used 5174
_cell_measurement_temperature 140(2)
_cell_measurement_theta_max 27.87
_cell_measurement_theta_min 2.38
_cell_volume 5257.3(4)
_computing_cell_refinement 'Bruker SAINT v6.22'
_computing_data_collection 'Bruker SMART v5.625'
_computing_data_reduction 'Bruker SAINT v6.22'
_computing_molecular_graphics 'Bruker SHELXTL'
_computing_publication_material 'Bruker SHELXTL'
_computing_structure_refinement 'SHELXL-97 (Sheldrick, 1997)'
_computing_structure_solution 'SHELXS-97 (Sheldrick, 1990)'
_diffrn_ambient_temperature 140(2)
_diffrn_measured_fraction_theta_full 0.998
_diffrn_measured_fraction_theta_max 0.998
_diffrn_measurement_device_type 'SMART CCD'
_diffrn_measurement_method \w-scan
_diffrn_radiation_monochromator graphite
_diffrn_radiation_source 'fine-focus sealed tube'
_diffrn_radiation_type MoK\a
_diffrn_radiation_wavelength 0.71073
_diffrn_reflns_av_R_equivalents 0.0529
_diffrn_reflns_av_sigmaI/netI 0.0388
_diffrn_reflns_limit_h_max 20
_diffrn_reflns_limit_h_min -20
_diffrn_reflns_limit_k_max 18
_diffrn_reflns_limit_k_min -18
_diffrn_reflns_limit_l_max 23
_diffrn_reflns_limit_l_min -24
_diffrn_reflns_number 46631
_diffrn_reflns_theta_full 25.35
_diffrn_reflns_theta_max 25.35
_diffrn_reflns_theta_min 1.22
_exptl_absorpt_coefficient_mu 0.300
_exptl_absorpt_correction_T_max 1.000
_exptl_absorpt_correction_T_min 0.822
_exptl_absorpt_correction_type empirical
_exptl_absorpt_process_details SADABS
_exptl_crystal_colour orange
_exptl_crystal_density_diffrn 1.264
_exptl_crystal_density_method 'not measured'
_exptl_crystal_description plate
_exptl_crystal_F_000 2128
_exptl_crystal_size_max 0.24
_exptl_crystal_size_mid 0.20
_exptl_crystal_size_min 0.06
_refine_diff_density_max 0.989
_refine_diff_density_min -1.399
_refine_diff_density_rms 0.137
_refine_ls_extinction_method none
_refine_ls_goodness_of_fit_ref 1.173
_refine_ls_hydrogen_treatment mixed
_refine_ls_matrix_type full
_refine_ls_number_parameters 610
_refine_ls_number_reflns 9619
_refine_ls_number_restraints 0
_refine_ls_restrained_S_all 1.173
_refine_ls_R_factor_all 0.0945
_refine_ls_R_factor_gt 0.0811
_refine_ls_shift/su_max 0.000
_refine_ls_shift/su_mean 0.000
_refine_ls_structure_factor_coef Fsqd
_refine_ls_weighting_details 'calc w=1/[\s^2^(Fo^2^)+(0.0620P)^2^+43.9139P] where P=(Fo^2^+2Fc^2^)/3'
_refine_ls_weighting_scheme calc
_refine_ls_wR_factor_gt 0.2238
_refine_ls_wR_factor_ref 0.2329
_reflns_number_gt 7925
_reflns_number_total 9619
_reflns_threshold_expression >2sigma(I)
_cod_data_source_file om100657r_si_002.cif
_cod_data_source_block 15b
_cod_depositor_comments
;
The following automatic conversions were performed:

'_symmetry_cell_setting' value 'Monoclinic' changed to 'monoclinic'
according to /home/saulius/struct/CIF-dictionaries/cif_core.dic
dictionary named 'cif_core.dic' version 2.4.1 from 2010-06-29.

Automatic conversion script
Id: cif_fix_values 1715 2011-07-08 13:25:40Z adriana 
;
_cod_original_sg_symbol_H-M P2(1)/c
_cod_database_code 4066814

loop_
_symmetry_equiv_pos_as_xyz
'x, y, z'
'-x, y+1/2, -z+1/2'
'-x, -y, -z'
'x, -y-1/2, z-1/2'

loop_
_atom_site_label
_atom_site_type_symbol
_atom_site_fract_x
_atom_site_fract_y
_atom_site_fract_z
_atom_site_U_iso_or_equiv
_atom_site_adp_type
_atom_site_occupancy
_atom_site_symmetry_multiplicity
_atom_site_calc_flag
_atom_site_refinement_flags
Nb1 Nb 0.21878(3) 0.50338(3) 0.25475(3) 0.02236(17) Uani 1 1 d .
Si1 Si 0.14584(16) 0.48693(15) 0.07499(11) 0.0479(6) Uani 1 1 d .
O1 O 0.1332(3) 0.6840(3) 0.1660(2) 0.0431(12) Uani 1 1 d .
O2 O 0.1718(4) 0.8228(4) 0.1484(3) 0.0540(15) Uani 1 1 d .
O3 O 0.3008(3) 0.3095(3) 0.3329(3) 0.0430(13) Uani 1 1 d .
O4 O 0.2540(3) 0.2134(4) 0.4092(3) 0.0539(15) Uani 1 1 d .
N1 N 0.2998(3) 0.4574(3) 0.2097(3) 0.0296(12) Uani 1 1 d .
N2 N 0.3211(3) 0.5531(4) 0.3396(3) 0.0286(12) Uani 1 1 d .
N3 N 0.0875(3) 0.5473(3) 0.3107(2) 0.0231(11) Uani 1 1 d .
C1 C 0.3519(4) 0.4257(5) 0.1628(4) 0.0354(16) Uani 1 1 d .
C2 C 0.3480(5) 0.3390(5) 0.1429(4) 0.0454(19) Uani 1 1 d .
C3 C 0.4002(5) 0.3102(6) 0.0935(5) 0.055(2) Uani 1 1 d .
H3A H 0.3976 0.2536 0.0798 0.066 Uiso 1 1 calc R
C4 C 0.4549(6) 0.3632(6) 0.0647(5) 0.063(3) Uani 1 1 d .
H4A H 0.4888 0.3426 0.0318 0.076 Uiso 1 1 calc R
C5 C 0.4598(5) 0.4464(6) 0.0844(4) 0.051(2) Uani 1 1 d .
H5A H 0.4983 0.4815 0.0655 0.061 Uiso 1 1 calc R
C6 C 0.4089(5) 0.4793(5) 0.1316(4) 0.0413(18) Uani 1 1 d .
C7 C 0.2885(5) 0.2776(5) 0.1726(4) 0.0461(19) Uani 1 1 d .
H7A H 0.2633 0.3057 0.2107 0.055 Uiso 1 1 calc R
C8 C 0.3292(6) 0.1964(5) 0.1984(5) 0.061(3) Uani 1 1 d .
H8A H 0.2897 0.1587 0.2165 0.092 Uiso 1 1 calc R
H8B H 0.3672 0.2109 0.2327 0.092 Uiso 1 1 calc R
H8C H 0.3562 0.1686 0.1621 0.092 Uiso 1 1 calc R
C9 C 0.2231(6) 0.2517(6) 0.1237(5) 0.062(3) Uani 1 1 d .
H9A H 0.1963 0.3017 0.1074 0.093 Uiso 1 1 calc R
H9B H 0.1854 0.2156 0.1460 0.093 Uiso 1 1 calc R
H9C H 0.2461 0.2215 0.0868 0.093 Uiso 1 1 calc R
C10 C 0.4121(5) 0.5743(5) 0.1494(4) 0.0399(17) Uani 1 1 d .
H10A H 0.3905 0.5804 0.1946 0.048 Uiso 1 1 calc R
C11 C 0.4959(5) 0.6106(6) 0.1505(5) 0.056(2) Uani 1 1 d .
H11A H 0.5287 0.5777 0.1805 0.084 Uiso 1 1 calc R
H11B H 0.4943 0.6686 0.1655 0.084 Uiso 1 1 calc R
H11C H 0.5179 0.6084 0.1063 0.084 Uiso 1 1 calc R
C12 C 0.3602(5) 0.6273(5) 0.1028(4) 0.053(2) Uani 1 1 d .
H12A H 0.3074 0.6037 0.1012 0.079 Uiso 1 1 calc R
H12B H 0.3827 0.6269 0.0587 0.079 Uiso 1 1 calc R
H12C H 0.3579 0.6848 0.1190 0.079 Uiso 1 1 calc R
C13 C 0.2413(4) 0.6433(4) 0.2453(3) 0.0274(14) Uani 1 1 d .
C14 C 0.2001(4) 0.6997(4) 0.2042(3) 0.0334(15) Uani 1 1 d .
C15 C 0.2237(5) 0.7846(5) 0.1933(4) 0.043(2) Uani 1 1 d .
C16 C 0.2892(5) 0.8178(5) 0.2223(4) 0.046(2) Uani 1 1 d .
H16A H 0.3057 0.8734 0.2139 0.055 Uiso 1 1 calc R
C17 C 0.3304(5) 0.7651(5) 0.2648(4) 0.0421(18) Uani 1 1 d .
H17A H 0.3760 0.7858 0.2860 0.050 Uiso 1 1 calc R
C18 C 0.3064(4) 0.6811(4) 0.2776(3) 0.0321(15) Uani 1 1 d .
C19 C 0.1081(5) 0.7645(5) 0.1434(5) 0.054(2) Uani 1 1 d .
H19A H 0.0636 0.7841 0.1701 0.064 Uiso 1 1 calc R
H19B H 0.0903 0.7605 0.0972 0.064 Uiso 1 1 calc R
C20 C 0.3489(4) 0.6287(4) 0.3278(3) 0.0327(15) Uani 1 1 d .
C21 C 0.4208(4) 0.6658(5) 0.3638(4) 0.0443(18) Uani 1 1 d .
H21A H 0.4418 0.6245 0.3947 0.066 Uiso 1 1 calc R
H21B H 0.4051 0.7160 0.3878 0.066 Uiso 1 1 calc R
H21C H 0.4610 0.6804 0.3318 0.066 Uiso 1 1 calc R
C22 C 0.3608(4) 0.4988(5) 0.3876(3) 0.0336(15) Uani 1 1 d .
C23 C 0.4302(4) 0.4544(5) 0.3723(4) 0.0385(17) Uani 1 1 d .
C24 C 0.4656(5) 0.4027(6) 0.4214(4) 0.049(2) Uani 1 1 d .
H24A H 0.5116 0.3723 0.4112 0.059 Uiso 1 1 calc R
C25 C 0.4331(5) 0.3961(6) 0.4850(5) 0.056(2) Uani 1 1 d .
H25A H 0.4574 0.3616 0.5171 0.067 Uiso 1 1 calc R
C26 C 0.3658(5) 0.4401(6) 0.5001(4) 0.052(2) Uani 1 1 d .
H26A H 0.3440 0.4347 0.5426 0.062 Uiso 1 1 calc R
C27 C 0.3281(4) 0.4937(5) 0.4529(3) 0.0408(17) Uani 1 1 d .
C28 C 0.4715(4) 0.4582(5) 0.3058(4) 0.0406(17) Uani 1 1 d .
H28A H 0.4390 0.4934 0.2756 0.049 Uiso 1 1 calc R
C29 C 0.4799(5) 0.3691(5) 0.2739(5) 0.049(2) Uani 1 1 d .
H29A H 0.4282 0.3432 0.2697 0.074 Uiso 1 1 calc R
H29B H 0.5134 0.3341 0.3018 0.074 Uiso 1 1 calc R
H29C H 0.5034 0.3744 0.2304 0.074 Uiso 1 1 calc R
C30 C 0.5545(5) 0.4999(6) 0.3124(5) 0.061(2) Uani 1 1 d .
H30A H 0.5492 0.5552 0.3323 0.092 Uiso 1 1 calc R
H30B H 0.5778 0.5054 0.2688 0.092 Uiso 1 1 calc R
H30C H 0.5882 0.4649 0.3401 0.092 Uiso 1 1 calc R
C31 C 0.2594(5) 0.5472(5) 0.4744(3) 0.0417(18) Uani 1 1 d .
H31A H 0.2290 0.5637 0.4343 0.050 Uiso 1 1 calc R
C32 C 0.2920(5) 0.6301(6) 0.5080(5) 0.058(2) Uani 1 1 d .
H32A H 0.3271 0.6588 0.4776 0.087 Uiso 1 1 calc R
H32B H 0.3208 0.6155 0.5481 0.087 Uiso 1 1 calc R
H32C H 0.2482 0.6668 0.5190 0.087 Uiso 1 1 calc R
C33 C 0.2029(5) 0.5034(7) 0.5223(4) 0.057(2) Uani 1 1 d .
H33A H 0.1819 0.4528 0.5017 0.085 Uiso 1 1 calc R
H33B H 0.1598 0.5413 0.5329 0.085 Uiso 1 1 calc R
H33C H 0.2312 0.4885 0.5626 0.085 Uiso 1 1 calc R
C34 C 0.1869(4) 0.4076(4) 0.3355(3) 0.0266(13) Uani 1 1 d .
C35 C 0.2279(4) 0.3376(4) 0.3553(3) 0.0312(14) Uani 1 1 d .
C36 C 0.2019(4) 0.2774(5) 0.4025(4) 0.0380(17) Uani 1 1 d .
C37 C 0.1294(5) 0.2856(5) 0.4330(4) 0.0409(17) Uani 1 1 d .
H37A H 0.1111 0.2459 0.4639 0.049 Uiso 1 1 calc R
C38 C 0.0838(4) 0.3581(5) 0.4148(3) 0.0345(15) Uani 1 1 d .
H38A H 0.0340 0.3663 0.4339 0.041 Uiso 1 1 calc R
C39 C 0.1119(4) 0.4175(4) 0.3687(3) 0.0264(13) Uani 1 1 d .
C40 C 0.3244(5) 0.2413(5) 0.3760(5) 0.052(2) Uani 1 1 d .
H40A H 0.3473 0.1952 0.3503 0.062 Uiso 1 1 calc R
H40B H 0.3637 0.2609 0.4083 0.062 Uiso 1 1 calc R
C41 C 0.0621(4) 0.4921(4) 0.3535(3) 0.0275(13) Uani 1 1 d .
C42 C -0.0160(4) 0.5021(5) 0.3904(3) 0.0355(15) Uani 1 1 d .
H42A H -0.0422 0.5533 0.3757 0.053 Uiso 1 1 calc R
H42B H -0.0057 0.5056 0.4376 0.053 Uiso 1 1 calc R
H42C H -0.0496 0.4540 0.3812 0.053 Uiso 1 1 calc R
C43 C 0.0384(4) 0.6212(4) 0.2958(3) 0.0274(14) Uani 1 1 d .
C44 C -0.0288(4) 0.6157(4) 0.2543(3) 0.0312(14) Uani 1 1 d .
C45 C -0.0712(5) 0.6911(5) 0.2405(4) 0.0395(17) Uani 1 1 d .
H45A H -0.1164 0.6883 0.2133 0.047 Uiso 1 1 calc R
C46 C -0.0484(5) 0.7678(5) 0.2656(4) 0.0427(18) Uani 1 1 d .
H46A H -0.0761 0.8170 0.2537 0.051 Uiso 1 1 calc R
C47 C 0.0166(5) 0.7723(4) 0.3091(4) 0.0390(17) Uani 1 1 d .
H47A H 0.0309 0.8245 0.3276 0.047 Uiso 1 1 calc R
C48 C 0.0607(4) 0.6999(4) 0.3255(3) 0.0329(15) Uani 1 1 d .
C49 C -0.0626(5) 0.5335(5) 0.2241(4) 0.0405(17) Uani 1 1 d .
H49A H -0.0261 0.4866 0.2346 0.049 Uiso 1 1 calc R
C50 C -0.1441(5) 0.5124(6) 0.2522(5) 0.051(2) Uani 1 1 d .
H50A H -0.1403 0.5074 0.3000 0.077 Uiso 1 1 calc R
H50B H -0.1625 0.4595 0.2336 0.077 Uiso 1 1 calc R
H50C H -0.1810 0.5570 0.2408 0.077 Uiso 1 1 calc R
C51 C -0.0699(6) 0.5413(6) 0.1483(4) 0.053(2) Uani 1 1 d .
H51A H -0.0912 0.4894 0.1302 0.080 Uiso 1 1 calc R
H51B H -0.0181 0.5517 0.1296 0.080 Uiso 1 1 calc R
H51C H -0.1048 0.5878 0.1373 0.080 Uiso 1 1 calc R
C52 C 0.1248(4) 0.7038(5) 0.3782(3) 0.0357(16) Uani 1 1 d .
H52A H 0.1623 0.6569 0.3706 0.043 Uiso 1 1 calc R
C53 C 0.1717(5) 0.7883(5) 0.3779(4) 0.0460(19) Uani 1 1 d .
H53A H 0.1961 0.7962 0.3350 0.069 Uiso 1 1 calc R
H53B H 0.2124 0.7866 0.4120 0.069 Uiso 1 1 calc R
H53C H 0.1360 0.8347 0.3866 0.069 Uiso 1 1 calc R
C54 C 0.0859(5) 0.6914(6) 0.4472(4) 0.047(2) Uani 1 1 d .
H54A H 0.0564 0.6389 0.4474 0.071 Uiso 1 1 calc R
H54B H 0.0504 0.7380 0.4560 0.071 Uiso 1 1 calc R
H54C H 0.1267 0.6894 0.4811 0.071 Uiso 1 1 calc R
C55 C 0.1422(5) 0.4914(5) 0.1700(4) 0.0444(18) Uani 1 1 d .
H55A H 0.133(6) 0.444(6) 0.196(5) 0.067 Uiso 1 1 d .
H55B H 0.082(6) 0.515(6) 0.176(5) 0.067 Uiso 1 1 d .
C56 C 0.0652(6) 0.4115(6) 0.0464(4) 0.054(2) Uani 1 1 d .
H56A H 0.0655 0.4077 -0.0016 0.081 Uiso 1 1 calc R
H56B H 0.0142 0.4322 0.0609 0.081 Uiso 1 1 calc R
H56C H 0.0746 0.3562 0.0652 0.081 Uiso 1 1 calc R
C57 C 0.1236(7) 0.5943(6) 0.0371(4) 0.065(3) Uani 1 1 d .
H57A H 0.1258 0.5902 -0.0108 0.098 Uiso 1 1 calc R
H57B H 0.1623 0.6349 0.0525 0.098 Uiso 1 1 calc R
H57C H 0.0712 0.6123 0.0502 0.098 Uiso 1 1 calc R
C58 C 0.2379(6) 0.4537(6) 0.0307(4) 0.062(2) Uani 1 1 d .
H58A H 0.2286 0.4553 -0.0168 0.093 Uiso 1 1 calc R
H58B H 0.2520 0.3968 0.0439 0.093 Uiso 1 1 calc R
H58C H 0.2807 0.4919 0.0420 0.093 Uiso 1 1 calc R

loop_
_atom_site_aniso_label
_atom_site_aniso_U_11
_atom_site_aniso_U_22
_atom_site_aniso_U_33
_atom_site_aniso_U_23
_atom_site_aniso_U_13
_atom_site_aniso_U_12
Nb1 0.0286(3) 0.0191(3) 0.0195(3) 0.0022(2) 0.0051(2) 0.0012(2)
Si1 0.0716(16) 0.0439(12) 0.0283(10) 0.0002(9) 0.0004(10) 0.0026(11)
O1 0.047(3) 0.048(3) 0.034(3) 0.013(2) -0.002(2) 0.004(2)
O2 0.061(4) 0.045(3) 0.056(4) 0.025(3) 0.017(3) 0.008(3)
O3 0.036(3) 0.041(3) 0.052(3) 0.020(2) 0.005(2) 0.010(2)
O4 0.050(3) 0.046(3) 0.066(4) 0.028(3) 0.001(3) 0.008(3)
N1 0.036(3) 0.022(3) 0.031(3) 0.003(2) 0.007(2) -0.001(2)
N2 0.027(3) 0.033(3) 0.027(3) 0.003(2) 0.005(2) 0.000(2)
N3 0.028(3) 0.025(3) 0.016(2) -0.002(2) 0.002(2) -0.001(2)
C1 0.037(4) 0.036(4) 0.033(4) -0.004(3) 0.012(3) 0.000(3)
C2 0.049(5) 0.034(4) 0.053(5) 0.001(3) 0.011(4) 0.011(3)
C3 0.062(5) 0.041(4) 0.063(6) -0.014(4) 0.020(5) 0.006(4)
C4 0.065(6) 0.068(6) 0.058(6) -0.009(5) 0.035(5) 0.019(5)
C5 0.051(5) 0.056(5) 0.047(5) -0.002(4) 0.027(4) 0.000(4)
C6 0.046(4) 0.038(4) 0.040(4) 0.001(3) 0.018(3) -0.002(3)
C7 0.049(5) 0.032(4) 0.058(5) -0.006(4) 0.013(4) 0.009(3)
C8 0.067(6) 0.028(4) 0.089(7) 0.001(4) 0.014(5) 0.004(4)
C9 0.056(5) 0.045(5) 0.085(7) -0.008(5) 0.018(5) -0.004(4)
C10 0.047(4) 0.035(4) 0.037(4) -0.001(3) 0.016(3) -0.006(3)
C11 0.053(5) 0.060(5) 0.055(5) 0.006(4) 0.016(4) -0.008(4)
C12 0.062(5) 0.042(5) 0.055(5) 0.002(4) 0.018(4) 0.000(4)
C13 0.036(4) 0.022(3) 0.025(3) 0.006(2) 0.014(3) 0.003(3)
C14 0.039(4) 0.036(4) 0.025(3) 0.006(3) 0.012(3) 0.003(3)
C15 0.059(5) 0.030(4) 0.042(4) 0.021(3) 0.026(4) 0.018(4)
C16 0.053(5) 0.029(4) 0.057(5) 0.009(4) 0.024(4) 0.001(3)
C17 0.046(4) 0.029(4) 0.052(5) -0.002(3) 0.018(4) -0.006(3)
C18 0.035(4) 0.027(3) 0.034(4) -0.001(3) 0.015(3) -0.001(3)
C19 0.059(5) 0.051(5) 0.052(5) 0.015(4) 0.008(4) 0.019(4)
C20 0.030(3) 0.036(4) 0.032(4) -0.001(3) 0.010(3) -0.005(3)
C21 0.037(4) 0.045(4) 0.050(5) 0.003(4) -0.003(3) -0.013(3)
C22 0.030(3) 0.042(4) 0.028(3) 0.007(3) -0.004(3) -0.009(3)
C23 0.031(4) 0.046(4) 0.038(4) 0.010(3) 0.004(3) -0.006(3)
C24 0.033(4) 0.061(5) 0.053(5) 0.018(4) -0.008(4) -0.002(4)
C25 0.045(5) 0.067(6) 0.056(5) 0.028(5) -0.018(4) -0.009(4)
C26 0.048(5) 0.075(6) 0.032(4) 0.017(4) -0.006(3) -0.018(4)
C27 0.038(4) 0.057(5) 0.027(3) 0.009(3) -0.010(3) -0.012(4)
C28 0.031(4) 0.044(4) 0.048(4) 0.011(4) 0.004(3) 0.003(3)
C29 0.040(4) 0.046(5) 0.062(5) 0.007(4) 0.012(4) 0.007(4)
C30 0.040(4) 0.067(6) 0.076(6) 0.017(5) 0.015(4) -0.003(4)
C31 0.041(4) 0.062(5) 0.022(3) 0.002(3) 0.005(3) -0.009(4)
C32 0.051(5) 0.067(6) 0.056(5) -0.015(5) 0.013(4) -0.012(4)
C33 0.049(5) 0.089(7) 0.033(4) 0.001(4) 0.006(4) -0.020(5)
C34 0.030(3) 0.029(3) 0.020(3) 0.003(3) 0.000(3) -0.007(3)
C35 0.029(3) 0.032(3) 0.033(4) 0.006(3) -0.002(3) -0.004(3)
C36 0.042(4) 0.032(4) 0.040(4) 0.014(3) -0.011(3) -0.003(3)
C37 0.048(4) 0.038(4) 0.037(4) 0.017(3) 0.003(3) -0.008(3)
C38 0.033(4) 0.041(4) 0.030(4) 0.007(3) 0.001(3) -0.005(3)
C39 0.030(3) 0.030(3) 0.019(3) 0.003(2) 0.000(2) -0.006(3)
C40 0.050(5) 0.046(5) 0.060(5) 0.027(4) -0.001(4) 0.010(4)
C41 0.028(3) 0.031(3) 0.023(3) -0.001(3) 0.000(2) -0.005(3)
C42 0.033(3) 0.047(4) 0.027(3) 0.005(3) 0.011(3) 0.005(3)
C43 0.032(3) 0.025(3) 0.026(3) 0.001(3) 0.009(3) 0.005(3)
C44 0.036(4) 0.030(3) 0.027(3) 0.000(3) 0.004(3) 0.004(3)
C45 0.043(4) 0.038(4) 0.037(4) 0.009(3) -0.004(3) 0.010(3)
C46 0.057(5) 0.032(4) 0.039(4) 0.006(3) 0.001(4) 0.017(3)
C47 0.061(5) 0.025(3) 0.031(4) -0.004(3) 0.011(3) 0.007(3)
C48 0.040(4) 0.032(4) 0.026(3) -0.002(3) 0.014(3) -0.001(3)
C49 0.043(4) 0.035(4) 0.043(4) 0.005(3) -0.005(3) 0.003(3)
C50 0.043(4) 0.052(5) 0.059(5) 0.003(4) -0.009(4) -0.008(4)
C51 0.066(6) 0.057(5) 0.036(4) -0.004(4) -0.016(4) 0.005(4)
C52 0.040(4) 0.039(4) 0.028(4) -0.010(3) 0.005(3) -0.002(3)
C53 0.053(5) 0.039(4) 0.046(4) -0.020(4) 0.015(4) -0.009(4)
C54 0.056(5) 0.058(5) 0.028(4) -0.004(4) 0.006(3) -0.012(4)
C55 0.051(5) 0.041(4) 0.042(4) -0.012(4) -0.009(4) 0.011(4)
C56 0.069(6) 0.058(5) 0.035(4) -0.011(4) -0.010(4) 0.009(4)
C57 0.107(8) 0.060(6) 0.029(4) 0.009(4) -0.002(5) 0.002(6)
C58 0.083(7) 0.063(6) 0.039(5) -0.005(4) 0.012(5) -0.012(5)

loop_
_atom_type_symbol
_atom_type_description
_atom_type_scat_dispersion_real
_atom_type_scat_dispersion_imag
_atom_type_scat_source
C C 0.0033 0.0016 'International Tables Vol C Tables 4.2.6.8 and 6.1.1.4'
H H 0.0000 0.0000 'International Tables Vol C Tables 4.2.6.8 and 6.1.1.4'
N N 0.0061 0.0033 'International Tables Vol C Tables 4.2.6.8 and 6.1.1.4'
O O 0.0106 0.0060 'International Tables Vol C Tables 4.2.6.8 and 6.1.1.4'
Si Si 0.0817 0.0704 'International Tables Vol C Tables 4.2.6.8 and 6.1.1.4'
Nb Nb -2.0727 0.6215 'International Tables Vol C Tables 4.2.6.8 and 6.1.1.4'

loop_
_geom_angle_atom_site_label_1
_geom_angle_atom_site_label_2
_geom_angle_atom_site_label_3
_geom_angle
N1 Nb1 C55 91.1(3)
N1 Nb1 C13 103.0(2)
C55 Nb1 C13 96.9(3)
N1 Nb1 C34 105.9(2)
C55 Nb1 C34 111.3(3)
C13 Nb1 C34 138.6(2)
N1 Nb1 N2 87.0(2)
C55 Nb1 N2 164.8(3)
C13 Nb1 N2 68.9(2)
C34 Nb1 N2 83.6(2)
N1 Nb1 N3 169.7(2)
C55 Nb1 N3 81.8(3)
C13 Nb1 N3 85.34(19)
C34 Nb1 N3 70.3(2)
N2 Nb1 N3 101.76(16)
C58 Si1 C56 106.0(4)
C58 Si1 C57 102.8(5)
C56 Si1 C57 107.5(4)
C58 Si1 C55 121.2(4)
C56 Si1 C55 107.4(4)
C57 Si1 C55 111.2(4)
C14 O1 C19 105.0(6)
C15 O2 C19 103.8(6)
C35 O3 C40 106.6(6)
C36 O4 C40 105.3(6)
C1 N1 Nb1 167.3(5)
C20 N2 C22 119.8(6)
C20 N2 Nb1 113.8(4)
C22 N2 Nb1 124.8(4)
C41 N3 C43 118.8(5)
C41 N3 Nb1 113.3(4)
C43 N3 Nb1 127.7(4)
N1 C1 C2 120.6(6)
N1 C1 C6 121.0(6)
C2 C1 C6 118.3(6)
C3 C2 C1 118.7(7)
C3 C2 C7 119.2(7)
C1 C2 C7 122.1(7)
C4 C3 C2 121.6(8)
C5 C4 C3 120.0(7)
C4 C5 C6 121.3(8)
C5 C6 C1 120.0(7)
C5 C6 C10 120.2(7)
C1 C6 C10 119.8(6)
C2 C7 C9 113.2(7)
C2 C7 C8 111.7(7)
C9 C7 C8 108.2(7)
C11 C10 C12 109.2(7)
C11 C10 C6 113.6(7)
C12 C10 C6 111.8(7)
C14 C13 C18 112.7(6)
C14 C13 Nb1 126.4(5)
C18 C13 Nb1 120.7(5)
O1 C14 C13 127.9(6)
O1 C14 C15 108.3(6)
C13 C14 C15 123.8(7)
C16 C15 O2 128.4(7)
C16 C15 C14 122.1(7)
O2 C15 C14 109.5(8)
C15 C16 C17 116.1(7)
C16 C17 C18 122.5(8)
C13 C18 C17 122.7(7)
C13 C18 C20 116.7(6)
C17 C18 C20 120.6(7)
O1 C19 O2 109.6(7)
N2 C20 C18 117.4(6)
N2 C20 C21 123.4(7)
C18 C20 C21 119.2(6)
C23 C22 C27 120.0(6)
C23 C22 N2 122.2(6)
C27 C22 N2 117.7(6)
C22 C23 C24 119.2(7)
C22 C23 C28 124.3(7)
C24 C23 C28 116.5(7)
C25 C24 C23 121.2(8)
C26 C25 C24 119.7(8)
C25 C26 C27 121.6(8)
C26 C27 C22 118.3(7)
C26 C27 C31 119.1(7)
C22 C27 C31 122.4(7)
C23 C28 C30 111.2(7)
C23 C28 C29 111.9(6)
C30 C28 C29 109.5(7)
C27 C31 C33 114.3(7)
C27 C31 C32 109.0(6)
C33 C31 C32 108.9(6)
C35 C34 C39 113.4(6)
C35 C34 Nb1 128.6(5)
C39 C34 Nb1 117.9(4)
C34 C35 O3 128.0(6)
C34 C35 C36 125.6(6)
O3 C35 C36 106.4(6)
O4 C36 C37 127.3(6)
O4 C36 C35 111.5(7)
C37 C36 C35 121.1(7)
C36 C37 C38 116.0(6)
C39 C38 C37 121.6(6)
C38 C39 C34 122.3(6)
C38 C39 C41 118.4(6)
C34 C39 C41 119.4(5)
O4 C40 O3 106.5(6)
N3 C41 C39 118.8(6)
N3 C41 C42 122.8(6)
C39 C41 C42 118.4(6)
C44 C43 C48 120.7(6)
C44 C43 N3 121.8(6)
C48 C43 N3 117.5(6)
C43 C44 C45 118.0(6)
C43 C44 C49 125.5(6)
C45 C44 C49 116.5(6)
C46 C45 C44 122.2(7)
C45 C46 C47 119.5(7)
C46 C47 C48 121.2(7)
C47 C48 C43 118.3(7)
C47 C48 C52 120.5(6)
C43 C48 C52 120.9(6)
C50 C49 C51 108.7(7)
C50 C49 C44 111.7(7)
C51 C49 C44 110.5(6)
C48 C52 C54 108.6(6)
C48 C52 C53 113.3(6)
C54 C52 C53 109.3(6)
Si1 C55 Nb1 140.9(5)

loop_
_geom_bond_atom_site_label_1
_geom_bond_atom_site_label_2
_geom_bond_distance
Nb1 N1 1.787(5)
Nb1 C55 2.126(8)
Nb1 C13 2.236(6)
Nb1 C34 2.272(6)
Nb1 N2 2.527(6)
Nb1 N3 2.568(5)
Si1 C58 1.858(10)
Si1 C56 1.883(9)
Si1 C57 1.884(9)
Si1 C55 1.902(8)
O1 C14 1.375(9)
O1 C19 1.406(9)
O2 C15 1.382(10)
O2 C19 1.410(11)
O3 C35 1.376(8)
O3 C40 1.428(8)
O4 C36 1.338(9)
O4 C40 1.426(10)
N1 C1 1.377(8)
N2 C20 1.298(9)
N2 C22 1.442(9)
N3 C41 1.293(8)
N3 C43 1.452(8)
C1 C2 1.420(10)
C1 C6 1.421(10)
C2 C3 1.399(11)
C2 C7 1.511(11)
C3 C4 1.368(13)
C4 C5 1.367(13)
C5 C6 1.377(10)
C6 C10 1.533(10)
C7 C9 1.519(13)
C7 C8 1.533(11)
C10 C11 1.516(11)
C10 C12 1.518(12)
C13 C14 1.389(9)
C13 C18 1.397(10)
C14 C15 1.408(10)
C15 C16 1.343(12)
C16 C17 1.370(11)
C17 C18 1.403(9)
C18 C20 1.476(10)
C20 C21 1.515(10)
C22 C23 1.392(10)
C22 C27 1.421(10)
C23 C24 1.401(11)
C23 C28 1.504(10)
C24 C25 1.390(12)
C25 C26 1.359(13)
C26 C27 1.410(11)
C27 C31 1.490(11)
C28 C30 1.543(11)
C28 C29 1.544(11)
C31 C33 1.517(10)
C31 C32 1.560(11)
C34 C35 1.354(9)
C34 C39 1.433(9)
C35 C36 1.407(9)
C36 C37 1.368(11)
C37 C38 1.417(10)
C38 C39 1.394(9)
C39 C41 1.468(9)
C41 C42 1.514(9)
C43 C44 1.398(10)
C43 C48 1.420(9)
C44 C45 1.406(9)
C44 C49 1.532(10)
C45 C46 1.359(11)
C46 C47 1.391(11)
C47 C48 1.393(10)
C48 C52 1.500(10)
C49 C50 1.516(11)
C49 C51 1.524(11)
C52 C54 1.541(10)
C52 C53 1.543(10)
